data_2233981
loop_
_publ_author_name
'Fun, Hoong-Kun'
'Hemamalini, Madhukar'
'Divya, K.'
'Narayana, B.'
'Sarojini, B. K.'

_publ_section_title
;
 Methyl
 <i>N</i>-({[2-(2-methoxyacetamido)-4-(phenylsulfanyl)phenyl]amino}[(methoxycarbonyl)imino]methyl)carbamate
;
_journal_coeditor_code RZ2701
_journal_issue 3
_journal_name_full 'Acta Crystallographica Section E'
_journal_page_first o581
_journal_page_last o582
_journal_paper_doi 10.1107/S1600536812002760
_journal_volume 68
_journal_year 2012
_chemical_formula_iupac 'C20 H22 N4 O6 S'
_chemical_formula_moiety 'C20 H22 N4 O6 S'
_chemical_formula_sum 'C20 H22 N4 O6 S'
_chemical_formula_weight 446.48
_chemical_name_common
;
<i>N</i>-{2-[2,3-bis(methoxycarbonyl)guanido]-5-(phenylthio)phenyl}-\
2-methoxyacetamide
;
_chemical_name_systematic
;
Methyl <i>N</i>-({[2-(2-methoxyacetamido)-4-
(phenylsulfanyl)phenyl]amino}[(methoxycarbonyl)imino]methyl)carbamate
;
_space_group_IT_number 14
_symmetry_cell_setting monoclinic
_symmetry_space_group_name_Hall '-P 2ybc'
_symmetry_space_group_name_H-M 'P 1 21/c 1'
_atom_sites_solution_hydrogens geom
_atom_sites_solution_primary direct
_atom_sites_solution_secondary difmap
_audit_creation_method SHELXL97
_cell_angle_alpha 90.00
_cell_angle_beta 91.0680(10)
_cell_angle_gamma 90.00
_cell_formula_units_Z 4
_cell_length_a 10.6975(7)
_cell_length_b 10.6921(7)
_cell_length_c 18.3732(13)
_cell_measurement_reflns_used 9985
_cell_measurement_temperature 296(2)
_cell_measurement_theta_max 30.06
_cell_measurement_theta_min 2.69
_cell_volume 2101.1(2)
_computing_cell_refinement 'SAINT (Bruker, 2009)'
_computing_data_collection 'APEX2 (Bruker, 2009)'
_computing_data_reduction 'SAINT (Bruker, 2009)'
_computing_molecular_graphics 'SHELXTL (Sheldrick, 2008)'
_computing_publication_material
;
SHELXTL (Sheldrick, 2008) and PLATON (Spek, 2009)
;
_computing_structure_refinement 'SHELXTL (Sheldrick, 2008)'
_computing_structure_solution 'SHELXTL (Sheldrick, 2008)'
_diffrn_ambient_temperature 296(2)
_diffrn_measured_fraction_theta_full 0.994
_diffrn_measured_fraction_theta_max 0.994
_diffrn_measurement_device_type 'Bruker APEXII DUO CCD area-detector'
_diffrn_measurement_method '\f and \w'
_diffrn_radiation_monochromator graphite
_diffrn_radiation_source 'fine-focus sealed tube'
_diffrn_radiation_type MoK\a
_diffrn_radiation_wavelength 0.71073
_diffrn_reflns_av_R_equivalents 0.0227
_diffrn_reflns_av_sigmaI/netI 0.0225
_diffrn_reflns_limit_h_max 15
_diffrn_reflns_limit_h_min -15
_diffrn_reflns_limit_k_max 15
_diffrn_reflns_limit_k_min -14
_diffrn_reflns_limit_l_max 25
_diffrn_reflns_limit_l_min -25
_diffrn_reflns_number 22847
_diffrn_reflns_theta_full 30.08
_diffrn_reflns_theta_max 30.08
_diffrn_reflns_theta_min 1.90
_diffrn_standards_number 0
_exptl_absorpt_coefficient_mu 0.200
_exptl_absorpt_correction_T_max 0.9451
_exptl_absorpt_correction_T_min 0.9002
_exptl_absorpt_correction_type multi-scan
_exptl_absorpt_process_details '(SADABS; Bruker, 2009)'
_exptl_crystal_colour colourless
_exptl_crystal_density_diffrn 1.411
_exptl_crystal_density_method 'not measured'
_exptl_crystal_description block
_exptl_crystal_F_000 936
_exptl_crystal_size_max 0.54
_exptl_crystal_size_mid 0.34
_exptl_crystal_size_min 0.29
_refine_diff_density_max 0.379
_refine_diff_density_min -0.350
_refine_ls_extinction_method none
_refine_ls_goodness_of_fit_ref 1.053
_refine_ls_hydrogen_treatment mixed
_refine_ls_matrix_type full
_refine_ls_number_parameters 295
_refine_ls_number_reflns 6133
_refine_ls_number_restraints 0
_refine_ls_restrained_S_all 1.053
_refine_ls_R_factor_all 0.0380
_refine_ls_R_factor_gt 0.0332
_refine_ls_shift/su_max 0.001
_refine_ls_shift/su_mean 0.009
_refine_ls_structure_factor_coef Fsqd
_refine_ls_weighting_details 'calc w = 1/[\s^2^(Fo^2^)+(0.0543P)^2^+0.5625P] where P=(Fo^2^+2Fc^2^)/3'
_refine_ls_weighting_scheme calc
_refine_ls_wR_factor_gt 0.0928
_refine_ls_wR_factor_ref 0.0966
_reflns_number_gt 5455
_reflns_number_total 6133
_reflns_threshold_expression I>2\s(I)
_cod_data_source_file rz2701.cif
_cod_data_source_block I
_cod_original_sg_symbol_H-M 'P 21/c'
_cod_database_code 2233981
_cod_database_fobs_code 2233981

loop_
_symmetry_equiv_pos_as_xyz
'x, y, z'
'-x, y+1/2, -z+1/2'
'-x, -y, -z'
'x, -y-1/2, z-1/2'

loop_
_atom_site_type_symbol
_atom_site_label
_atom_site_fract_x
_atom_site_fract_y
_atom_site_fract_z
_atom_site_U_iso_or_equiv
_atom_site_adp_type
_atom_site_calc_flag
_atom_site_refinement_flags
_atom_site_occupancy
_atom_site_symmetry_multiplicity
S S1 0.42127(3) 0.88419(2) 0.249402(14) 0.02036(7) Uani d . 1 1
O O1 0.77450(7) 1.22767(7) 0.60941(4) 0.02052(16) Uani d . 1 1
O O2 0.91564(7) 1.16372(8) 0.69502(4) 0.02151(16) Uani d . 1 1
O O3 1.02647(7) 0.84660(8) 0.59724(4) 0.02269(16) Uani d . 1 1
O O4 0.99201(7) 0.71932(7) 0.50204(4) 0.01985(15) Uani d . 1 1
O O5 0.42655(7) 0.70638(7) 0.50505(4) 0.01913(15) Uani d . 1 1
O O6 0.72299(7) 0.63922(7) 0.58737(4) 0.02042(16) Uani d . 1 1
N N1 0.72953(7) 1.04818(8) 0.50714(4) 0.01405(15) Uani d . 1 1
N N2 0.88185(8) 1.04196(8) 0.59968(5) 0.01607(16) Uani d . 1 1
N N3 0.86819(7) 0.88433(8) 0.50935(5) 0.01461(16) Uani d . 1 1
N N4 0.61754(8) 0.80419(8) 0.50169(5) 0.01422(16) Uani d . 1 1
C C1 0.59824(8) 0.88924(9) 0.44371(5) 0.01307(17) Uani d . 1 1
C C2 0.52211(9) 0.85788(9) 0.38387(5) 0.01432(17) Uani d . 1 1
H H2A 0.4786 0.7826 0.3835 0.017 Uiso calc R 1 1
C C3 0.51118(9) 0.93868(9) 0.32487(5) 0.01544(18) Uani d . 1 1
C C4 0.57771(9) 1.05126(10) 0.32423(5) 0.01744(19) Uani d . 1 1
H H4A 0.5725 1.1040 0.2840 0.021 Uiso calc R 1 1
C C5 0.65156(9) 1.08331(9) 0.38420(5) 0.01613(18) Uani d . 1 1
H H5A 0.6949 1.1587 0.3843 0.019 Uiso calc R 1 1
C C6 0.66180(8) 1.00409(9) 0.44448(5) 0.01342(17) Uani d . 1 1
C C7 0.82806(8) 0.99016(9) 0.53816(5) 0.01355(17) Uani d . 1 1
C C8 0.84971(9) 1.15290(10) 0.63288(5) 0.01655(18) Uani d . 1 1
C C9 0.89359(11) 1.27827(12) 0.73505(7) 0.0272(2) Uani d . 1 1
H H9A 0.9310 1.2718 0.7828 0.041 Uiso calc R 1 1
H H9B 0.8052 1.2914 0.7392 0.041 Uiso calc R 1 1
H H9C 0.9299 1.3474 0.7097 0.041 Uiso calc R 1 1
C C10 0.96600(9) 0.82134(9) 0.54164(5) 0.01516(18) Uani d . 1 1
C C11 1.09167(10) 0.64191(10) 0.53104(6) 0.0216(2) Uani d . 1 1
H H11A 1.0989 0.5678 0.5019 0.032 Uiso calc R 1 1
H H11B 1.0735 0.6189 0.5802 0.032 Uiso calc R 1 1
H H11C 1.1689 0.6875 0.5303 0.032 Uiso calc R 1 1
C C12 0.53768(9) 0.71360(9) 0.52285(5) 0.01480(17) Uani d . 1 1
C C13 0.59492(9) 0.61584(10) 0.57286(6) 0.0188(2) Uani d . 1 1
H H13A 0.5503 0.6150 0.6183 0.023 Uiso calc R 1 1
H H13B 0.5857 0.5340 0.5506 0.023 Uiso calc R 1 1
C C14 0.77597(11) 0.54161(11) 0.63081(6) 0.0246(2) Uani d . 1 1
H H14A 0.8636 0.5570 0.6384 0.037 Uiso calc R 1 1
H H14B 0.7646 0.4630 0.6063 0.037 Uiso calc R 1 1
H H14C 0.7353 0.5390 0.6769 0.037 Uiso calc R 1 1
C C15 0.33882(9) 1.01680(9) 0.21622(5) 0.01638(18) Uani d . 1 1
C C16 0.29868(10) 1.11434(11) 0.26040(6) 0.0221(2) Uani d . 1 1
H H16A 0.3188 1.1147 0.3099 0.026 Uiso calc R 1 1
C C17 0.22839(11) 1.21108(11) 0.22990(7) 0.0276(2) Uani d . 1 1
H H17A 0.2022 1.2765 0.2593 0.033 Uiso calc R 1 1
C C18 0.19673(10) 1.21137(11) 0.15617(7) 0.0252(2) Uani d . 1 1
H H18A 0.1502 1.2768 0.1362 0.030 Uiso calc R 1 1
C C19 0.23499(9) 1.11348(10) 0.11272(6) 0.0201(2) Uani d . 1 1
H H19A 0.2127 1.1124 0.0636 0.024 Uiso calc R 1 1
C C20 0.30667(9) 1.01637(10) 0.14207(5) 0.01720(18) Uani d . 1 1
H H20A 0.3331 0.9514 0.1124 0.021 Uiso calc R 1 1
H H1N4 0.6939(14) 0.7947(14) 0.5174(8) 0.026(4) Uiso d . 1 1
H H1N1 0.7094(14) 1.1187(15) 0.5245(8) 0.024(4) Uiso d . 1 1
H H1N2 0.9432(15) 0.9972(16) 0.6171(9) 0.032(4) Uiso d . 1 1

loop_
_atom_site_aniso_label
_atom_site_aniso_U_11
_atom_site_aniso_U_22
_atom_site_aniso_U_33
_atom_site_aniso_U_12
_atom_site_aniso_U_13
_atom_site_aniso_U_23
S1 0.03029(14) 0.01510(12) 0.01531(13) -0.00098(9) -0.00951(9) 0.00060(9)
O1 0.0204(3) 0.0201(4) 0.0209(4) 0.0025(3) -0.0047(3) -0.0038(3)
O2 0.0242(4) 0.0229(4) 0.0172(4) 0.0013(3) -0.0074(3) -0.0051(3)
O3 0.0247(4) 0.0224(4) 0.0206(4) 0.0052(3) -0.0102(3) -0.0019(3)
O4 0.0179(3) 0.0178(3) 0.0236(4) 0.0047(3) -0.0061(3) -0.0035(3)
O5 0.0155(3) 0.0220(4) 0.0199(4) -0.0032(3) -0.0014(3) 0.0031(3)
O6 0.0190(3) 0.0193(4) 0.0227(4) -0.0005(3) -0.0054(3) 0.0077(3)
N1 0.0145(3) 0.0132(4) 0.0144(4) 0.0004(3) -0.0033(3) -0.0013(3)
N2 0.0169(4) 0.0161(4) 0.0150(4) 0.0008(3) -0.0050(3) -0.0008(3)
N3 0.0136(3) 0.0148(4) 0.0153(4) 0.0004(3) -0.0029(3) 0.0000(3)
N4 0.0137(3) 0.0146(4) 0.0142(4) -0.0011(3) -0.0032(3) 0.0035(3)
C1 0.0130(4) 0.0134(4) 0.0127(4) 0.0007(3) -0.0009(3) 0.0016(3)
C2 0.0150(4) 0.0139(4) 0.0140(4) -0.0010(3) -0.0017(3) 0.0003(3)
C3 0.0174(4) 0.0157(4) 0.0131(4) 0.0002(3) -0.0031(3) -0.0003(3)
C4 0.0214(4) 0.0167(4) 0.0141(4) -0.0013(3) -0.0031(3) 0.0034(3)
C5 0.0177(4) 0.0139(4) 0.0167(4) -0.0017(3) -0.0020(3) 0.0015(3)
C6 0.0127(4) 0.0140(4) 0.0134(4) 0.0008(3) -0.0020(3) -0.0004(3)
C7 0.0131(4) 0.0145(4) 0.0130(4) -0.0024(3) -0.0011(3) 0.0018(3)
C8 0.0159(4) 0.0187(4) 0.0150(4) -0.0031(3) -0.0018(3) -0.0013(4)
C9 0.0285(5) 0.0294(6) 0.0234(5) 0.0021(4) -0.0071(4) -0.0124(5)
C10 0.0141(4) 0.0151(4) 0.0162(4) -0.0011(3) -0.0011(3) 0.0015(3)
C11 0.0178(4) 0.0182(5) 0.0287(6) 0.0046(4) -0.0034(4) 0.0016(4)
C12 0.0178(4) 0.0139(4) 0.0127(4) -0.0013(3) -0.0003(3) 0.0005(3)
C13 0.0197(4) 0.0176(5) 0.0189(5) -0.0037(3) -0.0035(3) 0.0052(4)
C14 0.0290(5) 0.0211(5) 0.0236(5) 0.0070(4) -0.0038(4) 0.0050(4)
C15 0.0159(4) 0.0175(4) 0.0156(4) -0.0018(3) -0.0024(3) 0.0016(3)
C16 0.0223(5) 0.0263(5) 0.0176(5) -0.0002(4) -0.0012(4) -0.0036(4)
C17 0.0246(5) 0.0254(5) 0.0328(6) 0.0050(4) -0.0005(4) -0.0077(5)
C18 0.0192(5) 0.0223(5) 0.0338(6) 0.0023(4) -0.0049(4) 0.0036(4)
C19 0.0171(4) 0.0236(5) 0.0195(5) -0.0022(4) -0.0049(3) 0.0055(4)
C20 0.0166(4) 0.0194(5) 0.0156(4) -0.0014(3) -0.0024(3) 0.0004(4)

loop_
_atom_type_symbol
_atom_type_description
_atom_type_scat_dispersion_real
_atom_type_scat_dispersion_imag
_atom_type_scat_source
C C 0.0033 0.0016 'International Tables Vol C Tables 4.2.6.8 and 6.1.1.4'
H H 0.0000 0.0000 'International Tables Vol C Tables 4.2.6.8 and 6.1.1.4'
N N 0.0061 0.0033 'International Tables Vol C Tables 4.2.6.8 and 6.1.1.4'
O O 0.0106 0.0060 'International Tables Vol C Tables 4.2.6.8 and 6.1.1.4'
S S 0.1246 0.1234 'International Tables Vol C Tables 4.2.6.8 and 6.1.1.4'

loop_
_geom_angle_atom_site_label_1
_geom_angle_atom_site_label_2
_geom_angle_atom_site_label_3
_geom_angle
C3 S1 C15 105.41(5)
C8 O2 C9 114.73(9)
C10 O4 C11 115.12(8)
C13 O6 C14 110.50(8)
C7 N1 C6 124.93(8)
C7 N1 H1N1 117.1(10)
C6 N1 H1N1 117.9(10)
C7 N2 C8 127.26(9)
C7 N2 H1N2 112.4(11)
C8 N2 H1N2 120.3(11)
C7 N3 C10 119.84(8)
C12 N4 C1 126.38(8)
C12 N4 H1N4 114.6(10)
C1 N4 H1N4 116.7(10)
C2 C1 C6 119.55(9)
C2 C1 N4 120.92(8)
C6 C1 N4 119.44(8)
C3 C2 C1 120.28(9)
C3 C2 H2A 119.9
C1 C2 H2A 119.9
C2 C3 C4 120.42(9)
C2 C3 S1 116.29(7)
C4 C3 S1 123.06(8)
C5 C4 C3 119.24(9)
C5 C4 H4A 120.4
C3 C4 H4A 120.4
C4 C5 C6 121.01(9)
C4 C5 H5A 119.5
C6 C5 H5A 119.5
C5 C6 C1 119.45(9)
C5 C6 N1 118.02(8)
C1 C6 N1 122.35(9)
N3 C7 N1 118.91(9)
N3 C7 N2 122.61(9)
N1 C7 N2 118.46(9)
O1 C8 O2 125.82(10)
O1 C8 N2 125.50(9)
O2 C8 N2 108.68(9)
O2 C9 H9A 109.5
O2 C9 H9B 109.5
H9A C9 H9B 109.5
O2 C9 H9C 109.5
H9A C9 H9C 109.5
H9B C9 H9C 109.5
O3 C10 O4 121.17(9)
O3 C10 N3 129.63(9)
O4 C10 N3 109.19(8)
O4 C11 H11A 109.5
O4 C11 H11B 109.5
H11A C11 H11B 109.5
O4 C11 H11C 109.5
H11A C11 H11C 109.5
H11B C11 H11C 109.5
O5 C12 N4 125.52(9)
O5 C12 C13 119.76(9)
N4 C12 C13 114.73(8)
O6 C13 C12 111.85(8)
O6 C13 H13A 109.2
C12 C13 H13A 109.2
O6 C13 H13B 109.2
C12 C13 H13B 109.2
H13A C13 H13B 107.9
O6 C14 H14A 109.5
O6 C14 H14B 109.5
H14A C14 H14B 109.5
O6 C14 H14C 109.5
H14A C14 H14C 109.5
H14B C14 H14C 109.5
C16 C15 C20 119.78(9)
C16 C15 S1 123.70(8)
C20 C15 S1 116.38(8)
C17 C16 C15 119.46(10)
C17 C16 H16A 120.3
C15 C16 H16A 120.3
C18 C17 C16 120.96(11)
C18 C17 H17A 119.5
C16 C17 H17A 119.5
C19 C18 C17 119.43(10)
C19 C18 H18A 120.3
C17 C18 H18A 120.3
C18 C19 C20 120.48(10)
C18 C19 H19A 119.8
C20 C19 H19A 119.8
C19 C20 C15 119.87(10)
C19 C20 H20A 120.1
C15 C20 H20A 120.1

loop_
_geom_bond_atom_site_label_1
_geom_bond_atom_site_label_2
_geom_bond_distance
S1 C3 1.7712(10)
S1 C15 1.7720(10)
O1 C8 1.2081(13)
O2 C8 1.3357(12)
O2 C9 1.4502(14)
O3 C10 1.2289(12)
O4 C10 1.3433(12)
O4 C11 1.4438(12)
O5 C12 1.2296(12)
O6 C13 1.4132(12)
O6 C14 1.4249(13)
N1 C7 1.3410(12)
N1 C6 1.4288(12)
N1 H1N1 0.848(16)
N2 C7 1.3752(12)
N2 C8 1.3803(13)
N2 H1N2 0.868(17)
N3 C7 1.3241(12)
N3 C10 1.3702(12)
N4 C12 1.3533(12)
N4 C1 1.4129(12)
N4 H1N4 0.867(15)
C1 C2 1.3968(13)
C1 C6 1.4036(13)
C2 C3 1.3894(13)
C2 H2A 0.9300
C3 C4 1.3986(14)
C4 C5 1.3868(14)
C4 H4A 0.9300
C5 C6 1.3971(13)
C5 H5A 0.9300
C9 H9A 0.9600
C9 H9B 0.9600
C9 H9C 0.9600
C11 H11A 0.9600
C11 H11B 0.9600
C11 H11C 0.9600
C12 C13 1.5136(14)
C13 H13A 0.9700
C13 H13B 0.9700
C14 H14A 0.9600
C14 H14B 0.9600
C14 H14C 0.9600
C15 C16 1.3943(15)
C15 C20 1.3989(14)
C16 C17 1.3905(16)
C16 H16A 0.9300
C17 C18 1.3903(17)
C17 H17A 0.9300
C18 C19 1.3830(17)
C18 H18A 0.9300
C19 C20 1.3933(14)
C19 H19A 0.9300
C20 H20A 0.9300

loop_
_geom_hbond_atom_site_label_D
_geom_hbond_atom_site_label_H
_geom_hbond_atom_site_label_A
_geom_hbond_site_symmetry_A
_geom_hbond_distance_DH
_geom_hbond_distance_HA
_geom_hbond_distance_DA
_geom_hbond_angle_DHA
_geom_hbond_publ_flag
N4 H1N4 N3 . 0.867(15) 2.104(15) 2.8159(12) 138.9(13) yes
N1 H1N1 O1 . 0.848(16) 2.058(15) 2.7224(11) 134.7(13) yes
N1 H1N1 O5 3_676 0.848(16) 2.425(16) 3.1162(11) 139.2(13) yes
N2 H1N2 O3 . 0.869(16) 1.879(17) 2.6002(12) 139.3(15) yes
C9 H9A O3 2_756 0.9600 2.3800 3.2652(15) 153.00 yes
C13 H13A S1 4_576 0.9700 2.8000 3.7678(11) 179.00 yes
C14 H14B O1 1_545 0.9600 2.5200 3.3796(14) 149.00 yes

loop_
_geom_torsion_atom_site_label_1
_geom_torsion_atom_site_label_2
_geom_torsion_atom_site_label_3
_geom_torsion_atom_site_label_4
_geom_torsion
C12 N4 C1 C2 -27.56(14)
C12 N4 C1 C6 155.89(9)
C6 C1 C2 C3 1.22(14)
N4 C1 C2 C3 -175.32(9)
C1 C2 C3 C4 1.01(15)
C1 C2 C3 S1 175.56(7)
C15 S1 C3 C2 142.14(8)
C15 S1 C3 C4 -43.47(10)
C2 C3 C4 C5 -2.11(15)
S1 C3 C4 C5 -176.27(8)
C3 C4 C5 C6 0.98(15)
C4 C5 C6 C1 1.23(14)
C4 C5 C6 N1 -174.02(9)
C2 C1 C6 C5 -2.32(14)
N4 C1 C6 C5 174.27(9)
C2 C1 C6 N1 172.71(8)
N4 C1 C6 N1 -10.69(13)
C7 N1 C6 C5 -123.35(10)
C7 N1 C6 C1 61.54(13)
C10 N3 C7 N1 -177.78(8)
C10 N3 C7 N2 0.88(14)
C6 N1 C7 N3 0.55(14)
C6 N1 C7 N2 -178.17(8)
C8 N2 C7 N3 178.10(9)
C8 N2 C7 N1 -3.23(15)
C9 O2 C8 O1 -1.40(15)
C9 O2 C8 N2 178.50(9)
C7 N2 C8 O1 -6.22(17)
C7 N2 C8 O2 173.88(9)
C11 O4 C10 O3 1.94(14)
C11 O4 C10 N3 -178.42(8)
C7 N3 C10 O3 1.18(16)
C7 N3 C10 O4 -178.42(8)
C1 N4 C12 O5 -15.45(16)
C1 N4 C12 C13 164.86(9)
C14 O6 C13 C12 -176.40(9)
O5 C12 C13 O6 -179.96(9)
N4 C12 C13 O6 -0.25(13)
C3 S1 C15 C16 -31.93(10)
C3 S1 C15 C20 152.41(8)
C20 C15 C16 C17 -0.84(16)
S1 C15 C16 C17 -176.36(9)
C15 C16 C17 C18 0.54(17)
C16 C17 C18 C19 0.49(18)
C17 C18 C19 C20 -1.21(16)
C18 C19 C20 C15 0.90(15)
C16 C15 C20 C19 0.14(15)
S1 C15 C20 C19 175.98(8)

loop_
_cod_related_entry_id
_cod_related_entry_database
_cod_related_entry_code
1 ChemSpider 4514715
